data_7115879
loop_
_publ_author_name
'Fedor Romanov-Michailidis'
'Marion Pupier'
'Laure Guenee'
'Alexandre  Alexakis'

_publ_section_title
;
 Enantioselective halogenative semi-pinacol rearrangement: a
 stereodivergent reaction on a racemic mixture
;
_journal_name_full Chem.Commun.
_journal_page_first 13461
_journal_paper_doi 10.1039/C4cc05923A
_journal_volume 50
_journal_year 2014
_chemical_absolute_configuration ad
_chemical_formula_moiety 'C16 H19 F O2'
_chemical_formula_sum 'C16 H19 F O2'
_chemical_formula_weight 262.31
_chemical_name_systematic
; 
 ? 
;
_space_group_IT_number 19
_symmetry_cell_setting orthorhombic
_symmetry_space_group_name_Hall 'P 2ac 2ab'
_symmetry_space_group_name_H-M 'P 21 21 21'
_atom_sites_solution_hydrogens geom
_atom_sites_solution_primary direct
_atom_sites_solution_secondary difmap
_audit_creation_method SHELXL-97
_cell_angle_alpha 90.00
_cell_angle_beta 90.00
_cell_angle_gamma 90.00
_cell_formula_units_Z 4
_cell_length_a 6.10937(8)
_cell_length_b 10.50654(13)
_cell_length_c 21.0764(3)
_cell_measurement_reflns_used 4243
_cell_measurement_temperature 180(2)
_cell_measurement_theta_max 72.5560
_cell_measurement_theta_min 4.1350
_cell_volume 1352.86(3)
_computing_cell_refinement
;
CrysAlisPro, Agilent Technologies,
Version 1.171.36.28 (release 01-02-2013 CrysAlis171 .NET)
(compiled Feb  1 2013,16:14:44)
;
_computing_data_collection
;
CrysAlisPro, Agilent Technologies,
Version 1.171.36.28 (release 01-02-2013 CrysAlis171 .NET)
(compiled Feb  1 2013,16:14:44)
;
_computing_data_reduction
;
CrysAlisPro, Agilent Technologies,
Version 1.171.36.28 (release 01-02-2013 CrysAlis171 .NET)
(compiled Feb  1 2013,16:14:44)
;
_computing_molecular_graphics 'Ortep 3 (Farrugia, 1997)'
_computing_publication_material ShelX_acta
_computing_structure_refinement 'SHELXL-97 (Sheldrick, 2008)'
_computing_structure_solution 'SHELXS-97 (Sheldrick, 2008)'
_diffrn_ambient_temperature 180(2)
_diffrn_detector_area_resol_mean 10.4679
_diffrn_measured_fraction_theta_full 1.000
_diffrn_measured_fraction_theta_max 0.987
_diffrn_measurement_device_type 'SuperNova, Dual, Cu at zero, Atlas'
_diffrn_measurement_method '\w scans'
_diffrn_radiation_monochromator mirror
_diffrn_radiation_source 'SuperNova (Cu) X-ray Source'
_diffrn_radiation_type CuK\a
_diffrn_radiation_wavelength 1.54184
_diffrn_reflns_av_R_equivalents 0.0240
_diffrn_reflns_av_unetI/netI 0.0246
_diffrn_reflns_limit_h_max 6
_diffrn_reflns_limit_h_min -7
_diffrn_reflns_limit_k_max 12
_diffrn_reflns_limit_k_min -13
_diffrn_reflns_limit_l_max 24
_diffrn_reflns_limit_l_min -25
_diffrn_reflns_number 6288
_diffrn_reflns_theta_full 67.50
_diffrn_reflns_theta_max 72.70
_diffrn_reflns_theta_min 4.20
_exptl_absorpt_coefficient_mu 0.756
_exptl_absorpt_correction_T_max 0.955
_exptl_absorpt_correction_T_min 0.874
_exptl_absorpt_correction_type analytical
_exptl_absorpt_process_details
;
CrysAlisPro, Agilent Technologies,
Version 1.171.36.28 (release 01-02-2013 CrysAlis171 .NET)
(compiled Feb  1 2013,16:14:44)
Analytical numeric absorption correction using a multifaceted crystal
            model based on expressions derived by R.C. Clark & J.S. Reid.
(Clark, R. C. & Reid, J. S. (1995). Acta Cryst. A51, 887-897)
;
_exptl_crystal_colour colourless
_exptl_crystal_density_diffrn 1.288
_exptl_crystal_density_method 'not measured'
_exptl_crystal_description prism
_exptl_crystal_F_000 560
_exptl_crystal_size_max 0.2832
_exptl_crystal_size_mid 0.1300
_exptl_crystal_size_min 0.0760
_refine_diff_density_max 0.112
_refine_diff_density_min -0.160
_refine_diff_density_rms 0.038
_refine_ls_abs_structure_details 'Flack H D (1983), Acta Cryst. A39, 876-881'
_refine_ls_abs_structure_Flack 0.10(15)
_refine_ls_extinction_method none
_refine_ls_goodness_of_fit_ref 1.032
_refine_ls_hydrogen_treatment constr
_refine_ls_matrix_type full
_refine_ls_number_parameters 175
_refine_ls_number_reflns 2622
_refine_ls_number_restraints 0
_refine_ls_restrained_S_all 1.032
_refine_ls_R_factor_all 0.0346
_refine_ls_R_factor_gt 0.0328
_refine_ls_shift/su_max 0.001
_refine_ls_shift/su_mean 0.000
_refine_ls_structure_factor_coef Fsqd
_refine_ls_weighting_details 'calc w=1/[\s^2^(Fo^2^)+(0.0560P)^2^+0.0900P] where P=(Fo^2^+2Fc^2^)/3'
_refine_ls_weighting_scheme calc
_refine_ls_wR_factor_gt 0.0870
_refine_ls_wR_factor_ref 0.0899
_reflns_number_gt 2501
_reflns_number_total 2622
_reflns_threshold_expression >2sigma(I)
_cod_data_source_file c4cc05923a2.cif
_cod_data_source_block FR1221
_cod_database_code 7115879

loop_
_symmetry_equiv_pos_as_xyz
'x, y, z'
'-x+1/2, -y, z+1/2'
'x+1/2, -y+1/2, -z'
'-x, y+1/2, -z+1/2'

loop_
_atom_site_label
_atom_site_type_symbol
_atom_site_fract_x
_atom_site_fract_y
_atom_site_fract_z
_atom_site_U_iso_or_equiv
_atom_site_adp_type
_atom_site_occupancy
_atom_site_symmetry_multiplicity
_atom_site_calc_flag
_atom_site_refinement_flags
F1 F 0.29956(18) 0.30938(8) 0.68996(4) 0.0456(2) Uani 1 1 d .
O4 O 0.64773(17) 0.45765(12) 0.74366(6) 0.0523(3) Uani 1 1 d .
O13 O 0.57543(19) 0.51733(13) 0.46695(5) 0.0476(3) Uani 1 1 d .
C1 C 0.1837(2) 0.42134(14) 0.67348(6) 0.0340(3) Uani 1 1 d .
H1 H 0.0482 0.4256 0.7000 0.041 Uiso 1 1 calc R
C2 C 0.3245(2) 0.53934(12) 0.68814(6) 0.0288(3) Uani 1 1 d .
C3 C 0.4707(2) 0.50771(12) 0.74587(7) 0.0341(3) Uani 1 1 d .
C5 C 0.3601(3) 0.55335(16) 0.80550(7) 0.0470(4) Uani 1 1 d .
H5A H 0.4489 0.6202 0.8263 0.056 Uiso 1 1 calc R
H5B H 0.3402 0.4820 0.8356 0.056 Uiso 1 1 calc R
C6 C 0.1405(3) 0.60625(19) 0.78531(8) 0.0495(4) Uani 1 1 d .
H6A H 0.1010 0.6816 0.8111 0.059 Uiso 1 1 calc R
H6B H 0.0242 0.5413 0.7898 0.059 Uiso 1 1 calc R
C7 C 0.1718(2) 0.64281(14) 0.71568(7) 0.0391(3) Uani 1 1 d .
H7A H 0.2398 0.7281 0.7120 0.047 Uiso 1 1 calc R
H7B H 0.0298 0.6436 0.6931 0.047 Uiso 1 1 calc R
C8 C 0.4622(2) 0.58534(12) 0.63274(6) 0.0303(3) Uani 1 1 d .
C9 C 0.6030(2) 0.68922(15) 0.64342(8) 0.0407(3) Uani 1 1 d .
H9 H 0.6090 0.7277 0.6842 0.049 Uiso 1 1 calc R
C10 C 0.7323(3) 0.73533(15) 0.59487(9) 0.0478(4) Uani 1 1 d .
H10 H 0.8251 0.8063 0.6025 0.057 Uiso 1 1 calc R
C11 C 0.7291(2) 0.68002(16) 0.53539(9) 0.0456(4) Uani 1 1 d .
H11 H 0.8198 0.7119 0.5024 0.055 Uiso 1 1 calc R
C12 C 0.5921(2) 0.57780(15) 0.52456(7) 0.0369(3) Uani 1 1 d .
C14 C 0.7315(3) 0.5508(2) 0.41941(8) 0.0608(5) Uani 1 1 d .
H14A H 0.8796 0.5427 0.4368 0.091 Uiso 1 1 calc R
H14B H 0.7067 0.6389 0.4059 0.091 Uiso 1 1 calc R
H14C H 0.7154 0.4938 0.3829 0.091 Uiso 1 1 calc R
C15 C 0.4538(2) 0.52947(12) 0.57269(6) 0.0296(3) Uani 1 1 d .
C16 C 0.3085(2) 0.41715(14) 0.55847(6) 0.0330(3) Uani 1 1 d .
H16 H 0.2461 0.4305 0.5151 0.040 Uiso 1 1 calc R
C17 C 0.4425(3) 0.29389(14) 0.55646(8) 0.0461(4) Uani 1 1 d .
H17A H 0.5476 0.2980 0.5214 0.069 Uiso 1 1 calc R
H17B H 0.3441 0.2213 0.5501 0.069 Uiso 1 1 calc R
H17C H 0.5215 0.2835 0.5966 0.069 Uiso 1 1 calc R
C18 C 0.1167(2) 0.41258(15) 0.60487(7) 0.0357(3) Uani 1 1 d .
H18A H 0.0157 0.4837 0.5951 0.043 Uiso 1 1 calc R
H18B H 0.0355 0.3321 0.5983 0.043 Uiso 1 1 calc R

loop_
_atom_site_aniso_label
_atom_site_aniso_U_11
_atom_site_aniso_U_22
_atom_site_aniso_U_33
_atom_site_aniso_U_23
_atom_site_aniso_U_13
_atom_site_aniso_U_12
F1 0.0666(6) 0.0285(4) 0.0416(4) 0.0073(3) -0.0049(4) -0.0070(4)
O4 0.0281(5) 0.0538(6) 0.0749(8) 0.0178(6) -0.0068(5) 0.0072(5)
O13 0.0440(6) 0.0617(7) 0.0370(5) 0.0143(5) 0.0097(5) 0.0028(6)
C1 0.0294(6) 0.0346(7) 0.0380(7) 0.0007(5) 0.0054(5) -0.0068(6)
C2 0.0235(6) 0.0265(6) 0.0364(6) -0.0001(5) -0.0008(5) 0.0013(5)
C3 0.0286(6) 0.0273(6) 0.0463(7) 0.0058(5) -0.0065(6) -0.0015(5)
C5 0.0589(10) 0.0435(8) 0.0386(7) -0.0033(6) -0.0077(7) -0.0044(8)
C6 0.0479(9) 0.0560(9) 0.0447(8) -0.0106(7) 0.0075(7) 0.0057(8)
C7 0.0319(7) 0.0386(7) 0.0467(8) -0.0022(6) -0.0004(6) 0.0106(6)
C8 0.0239(6) 0.0230(5) 0.0441(7) 0.0041(5) -0.0005(5) 0.0008(5)
C9 0.0320(7) 0.0291(6) 0.0611(9) 0.0004(6) -0.0002(6) -0.0036(6)
C10 0.0314(7) 0.0307(7) 0.0812(12) 0.0125(7) 0.0027(8) -0.0075(6)
C11 0.0299(7) 0.0406(7) 0.0661(10) 0.0239(7) 0.0089(7) 0.0001(7)
C12 0.0278(7) 0.0378(7) 0.0450(7) 0.0164(6) 0.0032(6) 0.0070(6)
C14 0.0424(9) 0.0951(15) 0.0448(8) 0.0259(9) 0.0135(8) 0.0125(10)
C15 0.0235(6) 0.0263(6) 0.0390(7) 0.0090(5) 0.0002(5) 0.0027(5)
C16 0.0339(7) 0.0349(7) 0.0301(6) 0.0037(5) -0.0024(5) -0.0045(6)
C17 0.0546(9) 0.0319(7) 0.0517(8) -0.0028(6) 0.0091(8) 0.0000(7)
C18 0.0278(6) 0.0380(7) 0.0414(7) 0.0010(6) -0.0023(5) -0.0088(6)

loop_
_atom_type_symbol
_atom_type_description
_atom_type_scat_dispersion_real
_atom_type_scat_dispersion_imag
_atom_type_scat_source
C C 0.0181 0.0091 'International Tables Vol C Tables 4.2.6.8 and 6.1.1.4'
H H 0.0000 0.0000 'International Tables Vol C Tables 4.2.6.8 and 6.1.1.4'
F F 0.0727 0.0534 'International Tables Vol C Tables 4.2.6.8 and 6.1.1.4'
O O 0.0492 0.0322 'International Tables Vol C Tables 4.2.6.8 and 6.1.1.4'

loop_
_geom_angle_atom_site_label_1
_geom_angle_atom_site_label_2
_geom_angle_atom_site_label_3
_geom_angle
C12 O13 C14 117.19(15)
F1 C1 C18 108.71(12)
F1 C1 C2 109.89(10)
C18 C1 C2 113.18(12)
F1 C1 H1 108.3
C18 C1 H1 108.3
C2 C1 H1 108.3
C8 C2 C1 114.30(11)
C8 C2 C3 110.72(11)
C1 C2 C3 107.91(10)
C8 C2 C7 113.54(11)
C1 C2 C7 107.71(11)
C3 C2 C7 101.79(11)
O4 C3 C5 125.10(15)
O4 C3 C2 125.65(15)
C5 C3 C2 109.23(11)
C3 C5 C6 106.29(12)
C3 C5 H5A 110.5
C6 C5 H5A 110.5
C3 C5 H5B 110.5
C6 C5 H5B 110.5
H5A C5 H5B 108.7
C5 C6 C7 104.54(13)
C5 C6 H6A 110.8
C7 C6 H6A 110.8
C5 C6 H6B 110.8
C7 C6 H6B 110.8
H6A C6 H6B 108.9
C6 C7 C2 105.03(12)
C6 C7 H7A 110.7
C2 C7 H7A 110.7
C6 C7 H7B 110.7
C2 C7 H7B 110.7
H7A C7 H7B 108.8
C15 C8 C9 119.57(13)
C15 C8 C2 122.89(12)
C9 C8 C2 117.54(12)
C10 C9 C8 120.21(16)
C10 C9 H9 119.9
C8 C9 H9 119.9
C9 C10 C11 121.11(15)
C9 C10 H10 119.4
C11 C10 H10 119.4
C12 C11 C10 119.07(14)
C12 C11 H11 120.5
C10 C11 H11 120.5
O13 C12 C11 123.42(13)
O13 C12 C15 115.06(13)
C11 C12 C15 121.51(15)
O13 C14 H14A 109.5
O13 C14 H14B 109.5
H14A C14 H14B 109.5
O13 C14 H14C 109.5
H14A C14 H14C 109.5
H14B C14 H14C 109.5
C8 C15 C12 118.51(13)
C8 C15 C16 122.10(11)
C12 C15 C16 119.36(13)
C15 C16 C18 110.45(11)
C15 C16 C17 110.65(12)
C18 C16 C17 113.64(12)
C15 C16 H16 107.3
C18 C16 H16 107.3
C17 C16 H16 107.3
C16 C17 H17A 109.5
C16 C17 H17B 109.5
H17A C17 H17B 109.5
C16 C17 H17C 109.5
H17A C17 H17C 109.5
H17B C17 H17C 109.5
C1 C18 C16 113.85(11)
C1 C18 H18A 108.8
C16 C18 H18A 108.8
C1 C18 H18B 108.8
C16 C18 H18B 108.8
H18A C18 H18B 107.7

loop_
_geom_bond_atom_site_label_1
_geom_bond_atom_site_label_2
_geom_bond_distance
F1 C1 1.4161(17)
O4 C3 1.2035(18)
O13 C12 1.374(2)
O13 C14 1.4271(19)
C1 C18 1.5058(19)
C1 C2 1.5404(17)
C1 H1 1.0000
C2 C8 1.5181(18)
C2 C3 1.5456(18)
C2 C7 1.5457(18)
C3 C5 1.505(2)
C5 C6 1.513(2)
C5 H5A 0.9900
C5 H5B 0.9900
C6 C7 1.529(2)
C6 H6A 0.9900
C6 H6B 0.9900
C7 H7A 0.9900
C7 H7B 0.9900
C8 C15 1.3959(19)
C8 C9 1.408(2)
C9 C10 1.381(2)
C9 H9 0.9500
C10 C11 1.382(3)
C10 H10 0.9500
C11 C12 1.381(2)
C11 H11 0.9500
C12 C15 1.4144(18)
C14 H14A 0.9800
C14 H14B 0.9800
C14 H14C 0.9800
C15 C16 1.5069(18)
C16 C18 1.5271(19)
C16 C17 1.533(2)
C16 H16 1.0000
C17 H17A 0.9800
C17 H17B 0.9800
C17 H17C 0.9800
C18 H18A 0.9900
C18 H18B 0.9900
